data_1567620
loop_
_publ_author_name
'Karak, Pirudhan'
'Choudhury, Joyanta'

_publ_section_title
;
 Conformationally flexible heterohelicenes as stimuli-controlled soft
 molecular springs
;
_journal_issue 37
_journal_name_full 'Chemical Science'
_journal_page_first 11163
_journal_page_last 11173
_journal_paper_doi 10.1039/D2SC04006A
_journal_volume 13
_journal_year 2022
_chemical_formula_moiety 'C57 H53 I2 N5 Rh2, 2(C H Cl3)'
_chemical_formula_sum 'C59 H55 Cl6 I2 N5 Rh2'
_chemical_formula_weight 1506.40
_space_group_crystal_system monoclinic
_space_group_IT_number 15
_space_group_name_Hall '-C 2yc'
_space_group_name_H-M_alt 'C 1 2/c 1'
_atom_sites_solution_hydrogens geom
_atom_sites_solution_primary dual
_audit_creation_date 2022-03-11
_audit_creation_method
;
Olex2 1.3
(compiled 2020.11.12 svn.r5f609507 for OlexSys, GUI svn.r6408)
;
_audit_update_record
;
2022-03-15 deposited with the CCDC.	2022-09-12 downloaded from the CCDC.
;
_cell_angle_alpha 90
_cell_angle_beta 91.779(3)
_cell_angle_gamma 90
_cell_formula_units_Z 4
_cell_length_a 15.6999(9)
_cell_length_b 18.4945(10)
_cell_length_c 20.4988(11)
_cell_measurement_reflns_used 7494
_cell_measurement_temperature 296(2)
_cell_measurement_theta_max 29.547
_cell_measurement_theta_min 2.587
_cell_volume 5949.2(6)
_computing_cell_refinement 'SAINT v8.34A (Bruker, 2013)'
_computing_data_reduction 'SAINT v8.34A (Bruker, 2013)'
_computing_molecular_graphics 'Olex2 1.3 (Dolomanov et al., 2009)'
_computing_publication_material 'Olex2 1.3 (Dolomanov et al., 2009)'
_computing_structure_refinement 'SHELXL 2018/3 (Sheldrick, 2015)'
_computing_structure_solution 'SHELXT  (Sheldrick, 2015)'
_diffrn_ambient_temperature 296.15
_diffrn_measured_fraction_theta_full 0.984
_diffrn_measured_fraction_theta_max 0.977
_diffrn_measurement_device_type 'Bruker APEX-II CCD'
_diffrn_measurement_method '\f and \w scans'
_diffrn_radiation_type MoK\a
_diffrn_radiation_wavelength 0.71073
_diffrn_reflns_av_R_equivalents 0.0401
_diffrn_reflns_av_unetI/netI 0.0442
_diffrn_reflns_Laue_measured_fraction_full 0.984
_diffrn_reflns_Laue_measured_fraction_max 0.977
_diffrn_reflns_limit_h_max 21
_diffrn_reflns_limit_h_min -21
_diffrn_reflns_limit_k_max 24
_diffrn_reflns_limit_k_min -24
_diffrn_reflns_limit_l_max 26
_diffrn_reflns_limit_l_min -26
_diffrn_reflns_number 25663
_diffrn_reflns_point_group_measured_fraction_full 0.984
_diffrn_reflns_point_group_measured_fraction_max 0.977
_diffrn_reflns_theta_full 25.242
_diffrn_reflns_theta_max 28.700
_diffrn_reflns_theta_min 1.702
_diffrn_source_current 30.0
_diffrn_source_power 1.5
_diffrn_source_voltage 50.0
_diffrn_standards_number 0
_exptl_absorpt_coefficient_mu 1.904
_exptl_absorpt_correction_T_max 0.7459
_exptl_absorpt_correction_T_min 0.5943
_exptl_absorpt_correction_type multi-scan
_exptl_absorpt_process_details
;
SADABS-2014/2 (Bruker,2014/2) was used for absorption correction.
wR2(int) was 0.1001 before and 0.0483 after correction.
The Ratio of minimum to maximum transmission is 0.7968.
The \l/2 correction factor is 0.00150.
;
_exptl_crystal_colour 'metallic yellow'
_exptl_crystal_colour_lustre metallic
_exptl_crystal_colour_primary yellow
_exptl_crystal_density_diffrn 1.682
_exptl_crystal_description plate
_exptl_crystal_F_000 2968
_exptl_crystal_size_max 0.145
_exptl_crystal_size_mid 0.133
_exptl_crystal_size_min 0.066
_refine_diff_density_max 0.751
_refine_diff_density_min -0.801
_refine_diff_density_rms 0.110
_refine_ls_extinction_method none
_refine_ls_goodness_of_fit_ref 1.042
_refine_ls_hydrogen_treatment constr
_refine_ls_matrix_type full
_refine_ls_number_parameters 341
_refine_ls_number_reflns 7506
_refine_ls_number_restraints 0
_refine_ls_restrained_S_all 1.042
_refine_ls_R_factor_all 0.0429
_refine_ls_R_factor_gt 0.0344
_refine_ls_shift/su_max 0.001
_refine_ls_shift/su_mean 0.000
_refine_ls_structure_factor_coef Fsqd
_refine_ls_weighting_details 'w=1/[\s^2^(Fo^2^)+(0.0349P)^2^+8.2472P] where P=(Fo^2^+2Fc^2^)/3'
_refine_ls_weighting_scheme calc
_refine_ls_wR_factor_gt 0.0766
_refine_ls_wR_factor_ref 0.0810
_reflns_Friedel_coverage 0.000
_reflns_number_gt 6401
_reflns_number_total 7506
_reflns_threshold_expression 'I > 2\s(I)'
_cod_data_source_file d2sc04006a2.cif
_cod_data_source_block f2
_cod_depositor_comments 'Adding full bibliography for 1567617--1567621.cif.'
_cod_database_code 1567620
_shelx_shelxl_version_number 2018/3
_shelx_space_group_comment
;
The symmetry employed for this shelxl refinement is uniquely defined
by the following loop, which should always be used as a source of
symmetry information in preference to the above space-group names.
They are only intended as comments.
;
_shelx_estimated_absorpt_t_max 0.885
_shelx_estimated_absorpt_t_min 0.770
_olex2_refinement_description
;
1.a Ternary CH refined with riding coordinates:
 C201(H201)
1.b Aromatic/amide H refined with riding coordinates:
 C11(H11), C12(H12), C13(H13), C14(H14), C17(H17), C18(H18), C19(H19),
 C20(H20), C6(H6)
1.c Idealised Me refined as rotating group:
 C150(H15A,H15B,H15C), C154(H15D,H15E,H15F), C151(H15G,H15H,H15I), C152(H15J,
 H15K,H15L), C153(H15M,H15N,H15O), C301(H30A,H30B,H30C)
;
_olex2_submission_special_instructions 'No special instructions were received'

loop_
_space_group_symop_operation_xyz
'x, y, z'
'-x, y, -z+1/2'
'x+1/2, y+1/2, z'
'-x+1/2, y+1/2, -z+1/2'
'-x, -y, -z'
'x, -y, z-1/2'
'-x+1/2, -y+1/2, -z'
'x+1/2, -y+1/2, z-1/2'

loop_
_atom_site_label
_atom_site_type_symbol
_atom_site_fract_x
_atom_site_fract_y
_atom_site_fract_z
_atom_site_U_iso_or_equiv
_atom_site_adp_type
_atom_site_occupancy
_atom_site_site_symmetry_order
_atom_site_calc_flag
_atom_site_refinement_flags_posn
_atom_site_refinement_flags_adp
_atom_site_refinement_flags_occupancy
_atom_site_disorder_assembly
_atom_site_disorder_group
I1 I 0.29826(2) 0.16802(2) 0.85282(2) 0.02470(6) Uani 1 1 d . . . . .
Rh1 Rh 0.45980(2) 0.18308(2) 0.89575(2) 0.01734(6) Uani 1 1 d . . . . .
N1 N 0.47608(14) 0.33548(11) 0.86494(12) 0.0166(5) Uani 1 1 d . . . . .
N5 N 0.500000 0.34002(16) 0.750000 0.0163(6) Uani 1 2 d S T P . .
Cl3 Cl 0.74096(13) 0.15658(11) 0.18577(8) 0.0982(5) Uani 1 1 d . . . . .
C142 C 0.57996(19) 0.15387(16) 0.94022(19) 0.0303(8) Uani 1 1 d . . . . .
C141 C 0.51955(19) 0.15013(14) 0.99242(17) 0.0249(6) Uani 1 1 d . . . . .
C140 C 0.45869(18) 0.09724(14) 0.97576(16) 0.0228(6) Uani 1 1 d . . . . .
C144 C 0.4831(2) 0.06466(15) 0.91448(17) 0.0269(7) Uani 1 1 d . . . . .
C150 C 0.4376(2) 0.00266(16) 0.8824(2) 0.0398(9) Uani 1 1 d . . . . .
H15A H 0.377429 0.012146 0.880648 0.060 Uiso 1 1 calc R U . . .
H15B H 0.448575 -0.040647 0.907110 0.060 Uiso 1 1 calc R U . . .
H15C H 0.457440 -0.003401 0.838959 0.060 Uiso 1 1 calc R U . . .
C143 C 0.5598(2) 0.09681(15) 0.89470(18) 0.0302(7) Uani 1 1 d . . . . .
C154 C 0.6150(3) 0.0745(2) 0.8397(2) 0.0515(11) Uani 1 1 d . . . . .
H15D H 0.582599 0.044686 0.809639 0.077 Uiso 1 1 calc R U . . .
H15E H 0.663116 0.047809 0.856736 0.077 Uiso 1 1 calc R U . . .
H15F H 0.634447 0.116779 0.817392 0.077 Uiso 1 1 calc R U . . .
C151 C 0.3842(2) 0.07451(18) 1.01483(19) 0.0338(8) Uani 1 1 d . . . . .
H15G H 0.394844 0.027476 1.033139 0.051 Uiso 1 1 calc R U . . .
H15H H 0.333855 0.072829 0.987029 0.051 Uiso 1 1 calc R U . . .
H15I H 0.376041 0.108649 1.049361 0.051 Uiso 1 1 calc R U . . .
C152 C 0.5262(2) 0.19357(18) 1.05434(19) 0.0385(9) Uani 1 1 d . . . . .
H15J H 0.574603 0.177495 1.080175 0.058 Uiso 1 1 calc R U . . .
H15K H 0.475358 0.187161 1.078534 0.058 Uiso 1 1 calc R U . . .
H15L H 0.532856 0.243803 1.043852 0.058 Uiso 1 1 calc R U . . .
C153 C 0.6593(2) 0.1990(2) 0.9401(3) 0.0512(12) Uani 1 1 d . . . . .
H15M H 0.706337 0.171493 0.957898 0.077 Uiso 1 1 calc R U . . .
H15N H 0.651390 0.241473 0.966228 0.077 Uiso 1 1 calc R U . . .
H15O H 0.670857 0.213068 0.896195 0.077 Uiso 1 1 calc R U . . .
C1 C 0.44457(16) 0.28861(14) 0.90989(14) 0.0171(5) Uani 1 1 d . . . . .
C3 C 0.46260(16) 0.40705(13) 0.88453(14) 0.0151(5) Uani 1 1 d . . . . .
C2 C 0.41743(16) 0.40318(13) 0.94096(14) 0.0158(5) Uani 1 1 d . . . . .
N2 N 0.40799(14) 0.32938(11) 0.95592(12) 0.0180(5) Uani 1 1 d . . . . .
C301 C 0.35666(19) 0.29765(15) 1.00703(15) 0.0234(6) Uani 1 1 d . . . . .
H30A H 0.356664 0.245952 1.002832 0.035 Uiso 1 1 calc R U . . .
H30B H 0.299266 0.315316 1.002702 0.035 Uiso 1 1 calc R U . . .
H30C H 0.380393 0.310881 1.049080 0.035 Uiso 1 1 calc R U . . .
C21 C 0.38695(16) 0.46613(14) 0.97401(15) 0.0180(5) Uani 1 1 d . . . . .
C16 C 0.40780(16) 0.53371(14) 0.94598(15) 0.0193(6) Uani 1 1 d . . . . .
C15 C 0.46453(17) 0.53798(14) 0.89082(15) 0.0197(6) Uani 1 1 d . . . . .
C10 C 0.49495(16) 0.47407(13) 0.86062(14) 0.0171(5) Uani 1 1 d . . . . .
C11 C 0.55944(17) 0.47899(14) 0.81396(15) 0.0195(6) Uani 1 1 d . . . . .
H11 H 0.580267 0.437013 0.795220 0.023 Uiso 1 1 calc R U . . .
C12 C 0.59164(19) 0.54485(15) 0.79600(16) 0.0237(6) Uani 1 1 d . . . . .
H12 H 0.635493 0.547321 0.766614 0.028 Uiso 1 1 calc R U . . .
C13 C 0.5582(2) 0.60793(15) 0.82209(16) 0.0270(7) Uani 1 1 d . . . . .
H13 H 0.577700 0.652650 0.808150 0.032 Uiso 1 1 calc R U . . .
C14 C 0.49673(19) 0.60474(14) 0.86815(16) 0.0246(6) Uani 1 1 d . . . . .
H14 H 0.475573 0.647599 0.884989 0.030 Uiso 1 1 calc R U . . .
C17 C 0.3758(2) 0.59652(15) 0.97590(17) 0.0273(7) Uani 1 1 d . . . . .
H17 H 0.387676 0.641471 0.958006 0.033 Uiso 1 1 calc R U . . .
C18 C 0.3274(2) 0.59318(16) 1.03068(17) 0.0286(7) Uani 1 1 d . . . . .
H18 H 0.307203 0.635527 1.049137 0.034 Uiso 1 1 calc R U . . .
C19 C 0.30877(18) 0.52665(16) 1.05859(16) 0.0255(6) Uani 1 1 d . . . . .
H19 H 0.276477 0.524521 1.095819 0.031 Uiso 1 1 calc R U . . .
C20 C 0.33819(17) 0.46418(15) 1.03095(15) 0.0213(6) Uani 1 1 d . . . . .
H20 H 0.325899 0.419869 1.049934 0.026 Uiso 1 1 calc R U . . .
C4 C 0.49174(15) 0.30082(14) 0.80372(14) 0.0161(5) Uani 1 1 d . . . . .
C5 C 0.48828(16) 0.22544(14) 0.80821(14) 0.0179(6) Uani 1 1 d . . . . .
C6 C 0.500000 0.18892(19) 0.750000 0.0191(8) Uani 1 2 d S T P . .
H6 H 0.500002 0.138636 0.750001 0.023 Uiso 1 2 calc R U P . .
C201 C 0.7153(3) 0.1643(2) 0.2677(2) 0.0467(10) Uani 1 1 d . . . . .
H201 H 0.736169 0.211179 0.283790 0.056 Uiso 1 1 calc R U . . .
Cl1 Cl 0.76605(9) 0.09699(9) 0.31317(9) 0.0903(5) Uani 1 1 d . . . . .
Cl2 Cl 0.60577(8) 0.16114(11) 0.27767(10) 0.0995(6) Uani 1 1 d . . . . .

loop_
_atom_site_aniso_label
_atom_site_aniso_U_11
_atom_site_aniso_U_22
_atom_site_aniso_U_33
_atom_site_aniso_U_23
_atom_site_aniso_U_13
_atom_site_aniso_U_12
I1 0.02195(10) 0.02866(10) 0.02347(12) 0.00554(8) 0.00049(8) -0.00063(6)
Rh1 0.02024(11) 0.01370(10) 0.01818(12) 0.00361(9) 0.00238(9) 0.00149(7)
N1 0.0189(11) 0.0160(10) 0.0148(12) 0.0008(9) 0.0015(10) 0.0004(8)
N5 0.0190(15) 0.0150(13) 0.0149(17) 0.000 0.0027(14) 0.000
Cl3 0.1196(13) 0.1253(13) 0.0505(8) -0.0105(9) 0.0165(9) 0.0280(11)
C142 0.0235(14) 0.0250(13) 0.042(2) 0.0111(15) -0.0058(15) 0.0027(11)
C141 0.0312(15) 0.0179(12) 0.0252(17) 0.0058(13) -0.0079(14) 0.0023(10)
C140 0.0279(14) 0.0185(12) 0.0217(16) 0.0087(12) -0.0023(13) 0.0013(10)
C144 0.0344(15) 0.0163(12) 0.0297(18) 0.0062(13) -0.0027(15) 0.0050(11)
C150 0.058(2) 0.0183(13) 0.042(2) 0.0014(15) -0.0137(19) 0.0034(13)
C143 0.0318(15) 0.0241(13) 0.0349(19) 0.0100(14) 0.0043(15) 0.0125(11)
C154 0.054(2) 0.052(2) 0.050(3) 0.015(2) 0.021(2) 0.0328(18)
C151 0.0353(17) 0.0328(16) 0.033(2) 0.0147(15) -0.0009(16) -0.0042(13)
C152 0.054(2) 0.0282(15) 0.032(2) 0.0003(16) -0.0154(18) 0.0010(14)
C153 0.0271(17) 0.0453(19) 0.081(3) 0.019(2) -0.008(2) -0.0057(14)
C1 0.0177(12) 0.0190(12) 0.0147(14) 0.0032(11) 0.0001(11) -0.0001(9)
C3 0.0153(11) 0.0165(11) 0.0137(13) -0.0021(11) 0.0006(11) 0.0007(9)
C2 0.0174(11) 0.0162(11) 0.0139(13) 0.0021(11) 0.0006(11) 0.0007(9)
N2 0.0216(11) 0.0163(10) 0.0164(12) 0.0009(9) 0.0036(10) 0.0002(8)
C301 0.0297(14) 0.0225(13) 0.0184(15) 0.0019(12) 0.0069(13) -0.0024(11)
C21 0.0177(12) 0.0191(11) 0.0172(14) -0.0031(11) -0.0023(11) -0.0004(9)
C16 0.0180(12) 0.0207(12) 0.0192(15) -0.0024(12) -0.0013(12) 0.0012(9)
C15 0.0217(13) 0.0205(12) 0.0165(14) -0.0010(12) -0.0026(12) -0.0010(10)
C10 0.0173(11) 0.0182(11) 0.0156(14) 0.0009(11) -0.0034(11) -0.0014(9)
C11 0.0228(13) 0.0192(12) 0.0165(14) -0.0006(11) 0.0012(12) -0.0034(10)
C12 0.0267(14) 0.0273(13) 0.0169(15) 0.0001(13) 0.0004(12) -0.0080(11)
C13 0.0343(15) 0.0211(13) 0.0255(17) 0.0041(13) 0.0003(14) -0.0103(11)
C14 0.0326(15) 0.0154(12) 0.0257(17) -0.0022(12) 0.0001(14) -0.0007(10)
C17 0.0351(16) 0.0187(12) 0.0284(18) -0.0037(13) 0.0047(14) 0.0022(11)
C18 0.0348(16) 0.0231(13) 0.0282(18) -0.0071(14) 0.0031(15) 0.0055(11)
C19 0.0236(13) 0.0314(14) 0.0215(16) -0.0055(13) 0.0032(13) 0.0037(11)
C20 0.0226(13) 0.0233(12) 0.0181(15) 0.0006(12) 0.0012(12) -0.0001(10)
C4 0.0160(12) 0.0156(11) 0.0166(14) -0.0009(11) 0.0015(11) 0.0012(8)
C5 0.0211(12) 0.0158(11) 0.0169(14) 0.0026(11) 0.0031(12) -0.0007(9)
C6 0.0231(18) 0.0132(15) 0.021(2) 0.000 0.0072(17) 0.000
C201 0.044(2) 0.049(2) 0.047(3) -0.014(2) -0.003(2) -0.0021(16)
Cl1 0.0638(7) 0.0981(10) 0.1077(13) 0.0402(10) -0.0157(8) 0.0042(7)
Cl2 0.0413(6) 0.1472(15) 0.1100(14) -0.0085(11) 0.0046(8) 0.0153(7)

loop_
_atom_type_symbol
_atom_type_description
_atom_type_scat_dispersion_real
_atom_type_scat_dispersion_imag
_atom_type_scat_source
C C 0.0033 0.0016 'International Tables Vol C Tables 4.2.6.8 and 6.1.1.4'
H H 0.0000 0.0000 'International Tables Vol C Tables 4.2.6.8 and 6.1.1.4'
Cl Cl 0.1484 0.1585 'International Tables Vol C Tables 4.2.6.8 and 6.1.1.4'
I I -0.4742 1.8119 'International Tables Vol C Tables 4.2.6.8 and 6.1.1.4'
N N 0.0061 0.0033 'International Tables Vol C Tables 4.2.6.8 and 6.1.1.4'
Rh Rh -1.1178 0.9187 'International Tables Vol C Tables 4.2.6.8 and 6.1.1.4'

loop_
_geom_angle_atom_site_label_1
_geom_angle_atom_site_label_2
_geom_angle_atom_site_label_3
_geom_angle
_geom_angle_site_symmetry_1
_geom_angle_site_symmetry_3
_geom_angle_publ_flag
C142 Rh1 I1 158.31(8) . . ?
C142 Rh1 C141 38.57(13) . . ?
C142 Rh1 C140 62.91(11) . . ?
C142 Rh1 C144 62.95(11) . . ?
C142 Rh1 C143 38.25(13) . . ?
C141 Rh1 I1 128.84(8) . . ?
C141 Rh1 C140 36.03(10) . . ?
C141 Rh1 C144 61.66(11) . . ?
C140 Rh1 I1 97.80(7) . . ?
C144 Rh1 I1 95.86(8) . . ?
C144 Rh1 C140 37.43(12) . . ?
C143 Rh1 I1 125.52(9) . . ?
C143 Rh1 C141 62.75(12) . . ?
C143 Rh1 C140 62.12(12) . . ?
C143 Rh1 C144 36.70(11) . . ?
C1 Rh1 I1 91.90(7) . . ?
C1 Rh1 C142 107.11(11) . . ?
C1 Rh1 C141 100.73(11) . . ?
C1 Rh1 C140 125.04(11) . . ?
C1 Rh1 C144 161.71(12) . . ?
C1 Rh1 C143 142.03(11) . . ?
C1 Rh1 C5 77.29(11) . . ?
C5 Rh1 I1 88.96(7) . . ?
C5 Rh1 C142 105.06(12) . . ?
C5 Rh1 C141 142.13(11) . . ?
C5 Rh1 C140 156.11(11) . . ?
C5 Rh1 C144 119.29(12) . . ?
C5 Rh1 C143 95.35(12) . . ?
C1 N1 C3 110.1(2) . . ?
C1 N1 C4 112.4(2) . . ?
C3 N1 C4 134.7(2) . . ?
C4 N5 C4 113.8(3) . 2_656 ?
C141 C142 Rh1 74.85(16) . . ?
C141 C142 C153 126.0(3) . . ?
C143 C142 Rh1 74.65(17) . . ?
C143 C142 C141 107.9(3) . . ?
C143 C142 C153 125.1(4) . . ?
C153 C142 Rh1 125.5(2) . . ?
C142 C141 Rh1 66.58(17) . . ?
C142 C141 C152 124.5(3) . . ?
C140 C141 Rh1 73.27(17) . . ?
C140 C141 C142 108.0(3) . . ?
C140 C141 C152 127.4(3) . . ?
C152 C141 Rh1 128.0(2) . . ?
C141 C140 Rh1 70.70(17) . . ?
C141 C140 C144 107.7(3) . . ?
C141 C140 C151 127.1(3) . . ?
C144 C140 Rh1 70.11(16) . . ?
C144 C140 C151 125.2(3) . . ?
C151 C140 Rh1 127.06(19) . . ?
C140 C144 Rh1 72.47(15) . . ?
C140 C144 C150 124.2(3) . . ?
C150 C144 Rh1 126.8(2) . . ?
C143 C144 Rh1 71.17(15) . . ?
C143 C144 C140 108.8(3) . . ?
C143 C144 C150 126.7(3) . . ?
C144 C150 H15A 109.5 . . ?
C144 C150 H15B 109.5 . . ?
C144 C150 H15C 109.5 . . ?
H15A C150 H15B 109.5 . . ?
H15A C150 H15C 109.5 . . ?
H15B C150 H15C 109.5 . . ?
C142 C143 Rh1 67.11(16) . . ?
C142 C143 C154 124.7(3) . . ?
C144 C143 Rh1 72.13(16) . . ?
C144 C143 C142 107.2(3) . . ?
C144 C143 C154 128.1(3) . . ?
C154 C143 Rh1 128.6(2) . . ?
C143 C154 H15D 109.5 . . ?
C143 C154 H15E 109.5 . . ?
C143 C154 H15F 109.5 . . ?
H15D C154 H15E 109.5 . . ?
H15D C154 H15F 109.5 . . ?
H15E C154 H15F 109.5 . . ?
C140 C151 H15G 109.5 . . ?
C140 C151 H15H 109.5 . . ?
C140 C151 H15I 109.5 . . ?
H15G C151 H15H 109.5 . . ?
H15G C151 H15I 109.5 . . ?
H15H C151 H15I 109.5 . . ?
C141 C152 H15J 109.5 . . ?
C141 C152 H15K 109.5 . . ?
C141 C152 H15L 109.5 . . ?
H15J C152 H15K 109.5 . . ?
H15J C152 H15L 109.5 . . ?
H15K C152 H15L 109.5 . . ?
C142 C153 H15M 109.5 . . ?
C142 C153 H15N 109.5 . . ?
C142 C153 H15O 109.5 . . ?
H15M C153 H15N 109.5 . . ?
H15M C153 H15O 109.5 . . ?
H15N C153 H15O 109.5 . . ?
N1 C1 Rh1 118.4(2) . . ?
N2 C1 Rh1 134.9(2) . . ?
N2 C1 N1 106.7(2) . . ?
N1 C3 C10 131.4(3) . . ?
C2 C3 N1 106.1(2) . . ?
C2 C3 C10 122.0(2) . . ?
C3 C2 N2 107.1(2) . . ?
C3 C2 C21 122.8(2) . . ?
N2 C2 C21 130.1(3) . . ?
C1 N2 C2 109.8(2) . . ?
C1 N2 C301 122.1(2) . . ?
C2 N2 C301 127.5(2) . . ?
N2 C301 H30A 109.5 . . ?
N2 C301 H30B 109.5 . . ?
N2 C301 H30C 109.5 . . ?
H30A C301 H30B 109.5 . . ?
H30A C301 H30C 109.5 . . ?
H30B C301 H30C 109.5 . . ?
C16 C21 C2 116.0(3) . . ?
C16 C21 C20 119.6(3) . . ?
C20 C21 C2 124.4(2) . . ?
C21 C16 C15 121.0(2) . . ?
C17 C16 C21 117.3(3) . . ?
C17 C16 C15 121.6(3) . . ?
C10 C15 C16 120.8(2) . . ?
C14 C15 C16 122.1(3) . . ?
C14 C15 C10 116.9(3) . . ?
C15 C10 C3 116.3(3) . . ?
C11 C10 C3 123.7(2) . . ?
C11 C10 C15 119.8(2) . . ?
C10 C11 H11 119.5 . . ?
C12 C11 C10 121.0(3) . . ?
C12 C11 H11 119.5 . . ?
C11 C12 H12 120.2 . . ?
C11 C12 C13 119.6(3) . . ?
C13 C12 H12 120.2 . . ?
C12 C13 H13 119.7 . . ?
C14 C13 C12 120.6(3) . . ?
C14 C13 H13 119.7 . . ?
C15 C14 H14 119.0 . . ?
C13 C14 C15 121.9(3) . . ?
C13 C14 H14 119.0 . . ?
C16 C17 H17 119.0 . . ?
C18 C17 C16 122.0(3) . . ?
C18 C17 H17 119.0 . . ?
C17 C18 H18 119.9 . . ?
C17 C18 C19 120.2(3) . . ?
C19 C18 H18 119.9 . . ?
C18 C19 H19 120.1 . . ?
C20 C19 C18 119.8(3) . . ?
C20 C19 H19 120.1 . . ?
C21 C20 H20 119.5 . . ?
C19 C20 C21 121.1(3) . . ?
C19 C20 H20 119.5 . . ?
N5 C4 N1 120.3(2) . . ?
N5 C4 C5 127.1(3) . . ?
C5 C4 N1 112.3(2) . . ?
C4 C5 Rh1 117.1(2) . . ?
C6 C5 Rh1 127.8(2) . . ?
C6 C5 C4 115.0(3) . . ?
C5 C6 C5 121.8(3) 2_656 . ?
C5 C6 H6 119.1 . . ?
C5 C6 H6 119.1 2_656 . ?
Cl3 C201 H201 108.1 . . ?
Cl1 C201 Cl3 110.0(2) . . ?
Cl1 C201 H201 108.1 . . ?
Cl1 C201 Cl2 110.6(3) . . ?
Cl2 C201 Cl3 111.6(2) . . ?
Cl2 C201 H201 108.1 . . ?

loop_
_geom_bond_atom_site_label_1
_geom_bond_atom_site_label_2
_geom_bond_distance
_geom_bond_site_symmetry_2
_geom_bond_publ_flag
I1 Rh1 2.6732(3) . ?
Rh1 C142 2.139(3) . ?
Rh1 C141 2.250(3) . ?
Rh1 C140 2.283(3) . ?
Rh1 C144 2.251(3) . ?
Rh1 C143 2.239(3) . ?
Rh1 C1 1.989(3) . ?
Rh1 C5 2.021(3) . ?
N1 C1 1.369(4) . ?
N1 C3 1.401(3) . ?
N1 C4 1.437(4) . ?
N5 C4 1.328(3) . ?
N5 C4 1.328(3) 2_656 ?
Cl3 C201 1.745(5) . ?
C142 C141 1.453(5) . ?
C142 C143 1.437(5) . ?
C142 C153 1.499(4) . ?
C141 C140 1.402(4) . ?
C141 C152 1.503(5) . ?
C140 C144 1.455(5) . ?
C140 C151 1.499(4) . ?
C144 C150 1.493(4) . ?
C144 C143 1.414(5) . ?
C150 H15A 0.9600 . ?
C150 H15B 0.9600 . ?
C150 H15C 0.9600 . ?
C143 C154 1.501(5) . ?
C154 H15D 0.9600 . ?
C154 H15E 0.9600 . ?
C154 H15F 0.9600 . ?
C151 H15G 0.9600 . ?
C151 H15H 0.9600 . ?
C151 H15I 0.9600 . ?
C152 H15J 0.9600 . ?
C152 H15K 0.9600 . ?
C152 H15L 0.9600 . ?
C153 H15M 0.9600 . ?
C153 H15N 0.9600 . ?
C153 H15O 0.9600 . ?
C1 N2 1.350(4) . ?
C3 C2 1.377(4) . ?
C3 C10 1.432(4) . ?
C2 N2 1.408(3) . ?
C2 C21 1.437(4) . ?
N2 C301 1.464(4) . ?
C301 H30A 0.9600 . ?
C301 H30B 0.9600 . ?
C301 H30C 0.9600 . ?
C21 C16 1.418(4) . ?
C21 C20 1.416(4) . ?
C16 C15 1.463(4) . ?
C16 C17 1.413(4) . ?
C15 C10 1.424(4) . ?
C15 C14 1.418(4) . ?
C10 C11 1.417(4) . ?
C11 H11 0.9300 . ?
C11 C12 1.373(4) . ?
C12 H12 0.9300 . ?
C12 C13 1.393(4) . ?
C13 H13 0.9300 . ?
C13 C14 1.372(5) . ?
C14 H14 0.9300 . ?
C17 H17 0.9300 . ?
C17 C18 1.376(5) . ?
C18 H18 0.9300 . ?
C18 C19 1.392(4) . ?
C19 H19 0.9300 . ?
C19 C20 1.373(4) . ?
C20 H20 0.9300 . ?
C4 C5 1.398(3) . ?
C5 C6 1.388(3) . ?
C6 H6 0.9300 . ?
C201 H201 0.9800 . ?
C201 Cl1 1.734(4) . ?
C201 Cl2 1.739(4) . ?

loop_
_geom_torsion_atom_site_label_1
_geom_torsion_atom_site_label_2
_geom_torsion_atom_site_label_3
_geom_torsion_atom_site_label_4
_geom_torsion
_geom_torsion_site_symmetry_1
_geom_torsion_site_symmetry_2
_geom_torsion_site_symmetry_3
_geom_torsion_site_symmetry_4
_geom_torsion_publ_flag
Rh1 C142 C141 C140 61.9(2) . . . . ?
Rh1 C142 C141 C152 -121.0(3) . . . . ?
Rh1 C142 C143 C144 -61.4(2) . . . . ?
Rh1 C142 C143 C154 122.1(3) . . . . ?
Rh1 C141 C140 C144 60.67(19) . . . . ?
Rh1 C141 C140 C151 -122.4(3) . . . . ?
Rh1 C140 C144 C150 -123.0(3) . . . . ?
Rh1 C140 C144 C143 62.3(2) . . . . ?
Rh1 C144 C143 C142 58.17(19) . . . . ?
Rh1 C144 C143 C154 -125.5(3) . . . . ?
Rh1 C1 N2 C2 179.3(2) . . . . ?
Rh1 C1 N2 C301 -8.7(4) . . . . ?
Rh1 C5 C6 C5 174.0(2) . . . 2_656 ?
N1 C1 N2 C2 -1.0(3) . . . . ?
N1 C1 N2 C301 171.0(2) . . . . ?
N1 C3 C2 N2 2.7(3) . . . . ?
N1 C3 C2 C21 -176.2(2) . . . . ?
N1 C3 C10 C15 177.4(3) . . . . ?
N1 C3 C10 C11 -8.4(4) . . . . ?
N1 C4 C5 Rh1 1.6(3) . . . . ?
N1 C4 C5 C6 177.87(18) . . . . ?
N5 C4 C5 Rh1 -172.13(16) . . . . ?
N5 C4 C5 C6 4.1(4) . . . . ?
C142 C141 C140 Rh1 -57.71(19) . . . . ?
C142 C141 C140 C144 3.0(3) . . . . ?
C142 C141 C140 C151 179.9(3) . . . . ?
C141 C142 C143 Rh1 68.07(19) . . . . ?
C141 C142 C143 C144 6.7(3) . . . . ?
C141 C142 C143 C154 -169.8(3) . . . . ?
C141 C140 C144 Rh1 -61.05(19) . . . . ?
C141 C140 C144 C150 175.9(3) . . . . ?
C141 C140 C144 C143 1.2(3) . . . . ?
C140 C144 C143 Rh1 -63.08(19) . . . . ?
C140 C144 C143 C142 -4.9(3) . . . . ?
C140 C144 C143 C154 171.4(3) . . . . ?
C150 C144 C143 Rh1 122.4(3) . . . . ?
C150 C144 C143 C142 -179.4(3) . . . . ?
C150 C144 C143 C154 -3.1(5) . . . . ?
C143 C142 C141 Rh1 -67.9(2) . . . . ?
C143 C142 C141 C140 -6.0(3) . . . . ?
C143 C142 C141 C152 171.0(3) . . . . ?
C151 C140 C144 Rh1 121.9(3) . . . . ?
C151 C140 C144 C150 -1.1(4) . . . . ?
C151 C140 C144 C143 -175.8(3) . . . . ?
C152 C141 C140 Rh1 125.4(3) . . . . ?
C152 C141 C140 C144 -174.0(3) . . . . ?
C152 C141 C140 C151 3.0(5) . . . . ?
C153 C142 C141 Rh1 123.1(3) . . . . ?
C153 C142 C141 C140 -175.0(3) . . . . ?
C153 C142 C141 C152 2.1(5) . . . . ?
C153 C142 C143 Rh1 -122.8(3) . . . . ?
C153 C142 C143 C144 175.8(3) . . . . ?
C153 C142 C143 C154 -0.7(5) . . . . ?
C1 N1 C3 C2 -3.4(3) . . . . ?
C1 N1 C3 C10 168.6(3) . . . . ?
C1 N1 C4 N5 161.8(2) . . . . ?
C1 N1 C4 C5 -12.4(3) . . . . ?
C3 N1 C1 Rh1 -177.47(17) . . . . ?
C3 N1 C1 N2 2.8(3) . . . . ?
C3 N1 C4 N5 3.3(4) . . . . ?
C3 N1 C4 C5 -171.0(3) . . . . ?
C3 C2 N2 C1 -1.1(3) . . . . ?
C3 C2 N2 C301 -172.6(2) . . . . ?
C3 C2 C21 C16 -1.4(4) . . . . ?
C3 C2 C21 C20 178.0(3) . . . . ?
C3 C10 C11 C12 -175.8(3) . . . . ?
C2 C3 C10 C15 -11.6(4) . . . . ?
C2 C3 C10 C11 162.6(3) . . . . ?
C2 C21 C16 C15 -6.2(4) . . . . ?
C2 C21 C16 C17 177.5(2) . . . . ?
C2 C21 C20 C19 -177.7(3) . . . . ?
N2 C2 C21 C16 179.9(3) . . . . ?
N2 C2 C21 C20 -0.6(4) . . . . ?
C21 C2 N2 C1 177.7(3) . . . . ?
C21 C2 N2 C301 6.2(4) . . . . ?
C21 C16 C15 C10 4.9(4) . . . . ?
C21 C16 C15 C14 -170.3(3) . . . . ?
C21 C16 C17 C18 1.1(4) . . . . ?
C16 C21 C20 C19 1.7(4) . . . . ?
C16 C15 C10 C3 3.9(4) . . . . ?
C16 C15 C10 C11 -170.6(2) . . . . ?
C16 C15 C14 C13 171.5(3) . . . . ?
C16 C17 C18 C19 0.1(5) . . . . ?
C15 C16 C17 C18 -175.2(3) . . . . ?
C15 C10 C11 C12 -1.8(4) . . . . ?
C10 C3 C2 N2 -170.3(2) . . . . ?
C10 C3 C2 C21 10.8(4) . . . . ?
C10 C15 C14 C13 -3.9(4) . . . . ?
C10 C11 C12 C13 -2.5(4) . . . . ?
C11 C12 C13 C14 3.6(4) . . . . ?
C12 C13 C14 C15 -0.3(5) . . . . ?
C14 C15 C10 C3 179.3(2) . . . . ?
C14 C15 C10 C11 4.8(4) . . . . ?
C17 C16 C15 C10 -178.9(3) . . . . ?
C17 C16 C15 C14 5.9(4) . . . . ?
C17 C18 C19 C20 -0.5(5) . . . . ?
C18 C19 C20 C21 -0.4(4) . . . . ?
C20 C21 C16 C15 174.3(2) . . . . ?
C20 C21 C16 C17 -2.0(4) . . . . ?
C4 N1 C1 Rh1 18.6(3) . . . . ?
C4 N1 C1 N2 -161.1(2) . . . . ?
C4 N1 C3 C2 155.4(3) . . . . ?
C4 N1 C3 C10 -32.5(5) . . . . ?
C4 N5 C4 N1 -175.5(3) 2_656 . . . ?
C4 N5 C4 C5 -2.21(19) 2_656 . . . ?
C4 C5 C6 C5 -1.78(15) . . . 2_656 ?
